data_2023331
loop_
_publ_author_name
'Filley, Jonathan'

_publ_section_title
;
 Binary solvent participation in crystals of a multi-aromatic
 1,2,3-triazole
;
_journal_coeditor_code EV2012
_journal_issue 1
_journal_name_full 'Acta Crystallographica Section E Crystallographic Communications'
_journal_paper_doi 10.1107/S2056989024011915
_journal_volume 81
_journal_year 2025
_chemical_formula_iupac 'C37 H38 N6 O8, 2C2 H3 N, 2H2 O'
_chemical_formula_moiety 'C37 H38 N6 O8, 2(C2 H3 N), 2(H2 O)'
_chemical_formula_sum 'C41 H48 N8 O10'
_chemical_formula_weight 812.87
_chemical_name_systematic
'4-{[(4-{[1-({[(3,4-Dimethoxyphenyl)methyl](3-acetamidophenyl)carbamoyl}methyl)-1<i>H</i>-1,2,3-triazol-4-yl]methoxy}-3-methoxyphenyl)methyl]amino}benzoic acid--acetonitrile--water (1/2/2)'
_space_group_crystal_system triclinic
_space_group_IT_number 2
_space_group_name_Hall '-P 1'
_space_group_name_H-M_alt 'P -1'
_atom_sites_solution_hydrogens difmap
_audit_creation_method
;
Olex2 1.5
(compiled 2021.11.18 svn.ra9532c28 for OlexSys, GUI svn.r6427)
;
_cell_angle_alpha 76.076(2)
_cell_angle_beta 84.791(2)
_cell_angle_gamma 71.829(2)
_cell_formula_units_Z 2
_cell_length_a 9.1493(2)
_cell_length_b 12.3058(3)
_cell_length_c 20.1432(5)
_cell_measurement_reflns_used 15358
_cell_measurement_temperature 100.00
_cell_measurement_theta_max 75.7890
_cell_measurement_theta_min 3.8050
_cell_volume 2091.19(9)
_computing_cell_refinement
;
CrysAlisPro (Agilent, 2014)
;
_computing_data_collection
;
CrysAlisPro (Agilent, 2014)
;
_computing_data_reduction
;
CrysAlisPro (Agilent, 2014)
;
_computing_molecular_graphics
;
Olex2 1.5 (Dolomanov <i>et al.</i>,  2009)
;
_computing_publication_material
;
Olex2 1.5 (Dolomanov <i>et al.</i>,  2009)
;
_computing_structure_refinement
;
<i>SHELXL2013/4</i> (Sheldrick, 2015b)
;
_computing_structure_solution
;
<i>SHELXT</i> (Sheldrick, 2015a)
;
_diffrn_ambient_temperature 100.00
_diffrn_detector_area_resol_mean 8.2603
_diffrn_measured_fraction_theta_full 1.000
_diffrn_measured_fraction_theta_max 0.976
_diffrn_measurement_device 'four-circle diffractometer'
_diffrn_measurement_device_type 'Xcalibur, Onyx, Ultra'
_diffrn_measurement_method '\w scans'
_diffrn_radiation_type CuK\a
_diffrn_radiation_wavelength 1.54184
_diffrn_reflns_av_R_equivalents 0.0476
_diffrn_reflns_av_unetI/netI 0.0331
_diffrn_reflns_limit_h_max 11
_diffrn_reflns_limit_h_min -11
_diffrn_reflns_limit_k_max 15
_diffrn_reflns_limit_k_min -15
_diffrn_reflns_limit_l_max 25
_diffrn_reflns_limit_l_min -25
_diffrn_reflns_number 32961
_diffrn_reflns_theta_full 67.684
_diffrn_reflns_theta_max 76.438
_diffrn_reflns_theta_min 3.880
_exptl_absorpt_coefficient_mu 0.779
_exptl_absorpt_correction_T_max 1.00000
_exptl_absorpt_correction_T_min 0.72780
_exptl_absorpt_correction_type multi-scan
_exptl_absorpt_process_details
;
(CrysAlisPro, Agilent, 2014)
;
_exptl_crystal_colour 'clear colourless'
_exptl_crystal_density_diffrn 1.291
_exptl_crystal_description plate
_exptl_crystal_F_000 860
_exptl_crystal_size_max 0.9
_exptl_crystal_size_mid 0.3
_exptl_crystal_size_min 0.05
_refine_diff_density_max 0.319
_refine_diff_density_min -0.249
_refine_ls_extinction_method none
_refine_ls_goodness_of_fit_ref 1.038
_refine_ls_hydrogen_treatment refall
_refine_ls_matrix_type full
_refine_ls_number_parameters 724
_refine_ls_number_reflns 8593
_refine_ls_number_restraints 0
_refine_ls_restrained_S_all 1.038
_refine_ls_R_factor_all 0.0521
_refine_ls_R_factor_gt 0.0452
_refine_ls_shift/su_max 0.000
_refine_ls_shift/su_mean 0.000
_refine_ls_structure_factor_coef Fsqd
_refine_ls_weighting_details 'w=1/[\s^2^(Fo^2^)+(0.0749P)^2^+0.6126P] where P=(Fo^2^+2Fc^2^)/3'
_refine_ls_weighting_scheme calc
_refine_ls_wR_factor_gt 0.1217
_refine_ls_wR_factor_ref 0.1301
_reflns_number_gt 7480
_reflns_number_total 8593
_reflns_threshold_expression 'I > 2\s(I)'
_cod_data_source_file ev2012.cif
_cod_data_source_block I
_cod_original_cell_volume 2091.19(10)
_cod_database_code 2023331
_shelx_space_group_comment
;
The symmetry employed for this shelxl refinement is uniquely defined
by the following loop, which should always be used as a source of
symmetry information in preference to the above space-group names.
They are only intended as comments.
;
_shelxl_version_number .2013

loop_
_space_group_symop_operation_xyz
'x, y, z'
'-x, -y, -z'

loop_
_atom_site_type_symbol
_atom_site_label
_atom_site_fract_x
_atom_site_fract_y
_atom_site_fract_z
_atom_site_U_iso_or_equiv
_atom_site_adp_type
_atom_site_calc_flag
_atom_site_occupancy
_atom_site_disorder_assembly
_atom_site_disorder_group
O O1 1.17136(13) 0.88775(10) -0.09107(6) 0.0306(2) Uani d 1 . .
O O2 1.09733(13) 0.79667(11) -0.15897(6) 0.0352(3) Uani d 1 . .
O O3 0.27550(12) 0.47527(9) 0.04633(5) 0.0271(2) Uani d 1 . .
O O4 0.43548(12) 0.35313(8) 0.15043(5) 0.0260(2) Uani d 1 . .
O O5 0.52857(11) -0.19991(9) 0.30496(5) 0.0246(2) Uani d 1 . .
O O6 0.33685(14) -0.32839(10) 0.56423(6) 0.0334(2) Uani d 1 . .
O O7 0.19717(14) -0.48177(10) 0.60142(6) 0.0337(2) Uani d 1 . .
O O8 -0.13498(12) -0.02355(11) 0.38717(6) 0.0329(3) Uani d 1 . .
O O9 -0.00690(15) 0.13658(12) 0.29127(7) 0.0398(3) Uani d 1 . .
H H9A -0.045(3) 0.144(2) 0.2472(14) 0.059(7) Uiso d 1 . .
H H9B -0.049(3) 0.074(3) 0.3171(15) 0.069(8) Uiso d 1 . .
O O10 0.76143(15) 0.36388(12) 0.29092(6) 0.0416(3) Uani d 1 . .
H H10A 0.745(3) 0.382(2) 0.3354(14) 0.060(7) Uiso d 1 . .
H H10B 0.840(3) 0.291(2) 0.2981(13) 0.055(7) Uiso d 1 . .
N N1 0.54927(14) 0.86351(10) 0.06410(7) 0.0253(3) Uani d 1 . .
H H1A 0.548(2) 0.8990(19) 0.0983(11) 0.035(5) Uiso d 1 . .
N N2 0.57880(13) 0.09002(10) 0.17503(6) 0.0220(2) Uani d 1 . .
N N3 0.52279(13) 0.00184(10) 0.18158(6) 0.0224(2) Uani d 1 . .
N N4 0.40357(12) 0.01865(10) 0.22590(6) 0.0211(2) Uani d 1 . .
N N5 0.33120(12) -0.26564(10) 0.29033(6) 0.0197(2) Uani d 1 . .
N N6 -0.22795(13) -0.11497(10) 0.32250(6) 0.0220(2) Uani d 1 . .
H H6 -0.309(2) -0.1305(17) 0.3157(10) 0.030(5) Uiso d 1 . .
N N7 0.1766(2) 0.37004(18) 0.29711(11) 0.0564(5) Uani d 1 . .
N N8 0.23890(19) -0.01332(18) 0.40928(10) 0.0548(5) Uani d 1 . .
C C1 1.07409(16) 0.83931(13) -0.10892(7) 0.0249(3) Uani d 1 . .
C C2 0.94033(16) 0.84063(12) -0.06241(7) 0.0237(3) Uani d 1 . .
C C3 0.92719(17) 0.88189(12) -0.00259(7) 0.0242(3) Uani d 1 . .
H H3 1.007(2) 0.9052(16) 0.0086(9) 0.027(4) Uiso d 1 . .
C C4 0.79857(16) 0.88776(12) 0.03891(7) 0.0234(3) Uani d 1 . .
H H4 0.790(2) 0.9183(16) 0.0795(10) 0.027(4) Uiso d 1 . .
C C5 0.67743(16) 0.85103(11) 0.02278(7) 0.0218(3) Uani d 1 . .
C C6 0.69374(16) 0.80324(12) -0.03534(7) 0.0243(3) Uani d 1 . .
H H6A 0.618(2) 0.7733(16) -0.0472(9) 0.024(4) Uiso d 1 . .
C C7 0.82255(17) 0.80019(13) -0.07722(7) 0.0248(3) Uani d 1 . .
H H7 0.833(2) 0.7680(16) -0.1162(9) 0.025(4) Uiso d 1 . .
C C8 0.41784(16) 0.82927(12) 0.05275(8) 0.0258(3) Uani d 1 . .
H H8A 0.396(2) 0.8517(17) 0.0036(11) 0.033(5) Uiso d 1 . .
H H8B 0.325(2) 0.8750(17) 0.0789(10) 0.033(5) Uiso d 1 . .
C C9 0.43676(15) 0.69880(12) 0.07817(7) 0.0221(3) Uani d 1 . .
C C10 0.52712(15) 0.63117(12) 0.13346(7) 0.0225(3) Uani d 1 . .
H H10 0.590(2) 0.6636(16) 0.1549(9) 0.027(4) Uiso d 1 . .
C C11 0.53054(15) 0.51384(12) 0.16017(7) 0.0219(3) Uani d 1 . .
H H11 0.593(2) 0.4681(17) 0.1983(10) 0.028(4) Uiso d 1 . .
C C12 0.44282(15) 0.46574(12) 0.13011(7) 0.0214(3) Uani d 1 . .
C C13 0.35354(15) 0.53324(12) 0.07247(7) 0.0219(3) Uani d 1 . .
C C14 0.35076(16) 0.64869(12) 0.04727(7) 0.0228(3) Uani d 1 . .
H H14 0.290(2) 0.6954(17) 0.0081(10) 0.028(4) Uiso d 1 . .
C C15 0.19367(19) 0.53567(14) -0.01514(8) 0.0301(3) Uani d 1 . .
H H15A 0.153(2) 0.4791(19) -0.0284(11) 0.040(5) Uiso d 1 . .
H H15B 0.262(2) 0.5605(18) -0.0502(11) 0.036(5) Uiso d 1 . .
H H15C 0.106(2) 0.6029(18) -0.0067(10) 0.032(5) Uiso d 1 . .
C C16 0.51982(16) 0.27934(12) 0.20980(7) 0.0227(3) Uani d 1 . .
H H16A 0.629(2) 0.2738(16) 0.2041(9) 0.025(4) Uiso d 1 . .
H H16B 0.480(2) 0.3104(16) 0.2517(10) 0.027(4) Uiso d 1 . .
C C17 0.49516(15) 0.16367(12) 0.21461(7) 0.0212(3) Uani d 1 . .
C C18 0.38211(15) 0.11808(12) 0.24765(7) 0.0222(3) Uani d 1 . .
H H18 0.303(2) 0.1451(17) 0.2770(10) 0.028(4) Uiso d 1 . .
C C19 0.31026(15) -0.06093(12) 0.24188(8) 0.0236(3) Uani d 1 . .
H H19A 0.218(2) -0.0224(18) 0.2680(10) 0.036(5) Uiso d 1 . .
H H19B 0.276(2) -0.0694(16) 0.1975(10) 0.028(4) Uiso d 1 . .
C C20 0.40083(14) -0.18197(12) 0.28243(7) 0.0201(3) Uani d 1 . .
C C21 0.40887(15) -0.38716(12) 0.32711(7) 0.0223(3) Uani d 1 . .
H H21A 0.3859(19) -0.4391(15) 0.3010(9) 0.020(4) Uiso d 1 . .
H H21B 0.519(2) -0.3942(15) 0.3252(9) 0.020(4) Uiso d 1 . .
C C22 0.34860(15) -0.41398(12) 0.39953(7) 0.0218(3) Uani d 1 . .
C C23 0.37111(15) -0.35337(12) 0.44665(7) 0.0235(3) Uani d 1 . .
H H23 0.425(2) -0.2960(17) 0.4345(10) 0.031(5) Uiso d 1 . .
C C24 0.31919(16) -0.37859(12) 0.51336(8) 0.0252(3) Uani d 1 . .
C C25 0.24218(16) -0.46476(13) 0.53414(8) 0.0269(3) Uani d 1 . .
C C26 0.21904(17) -0.52333(13) 0.48759(8) 0.0283(3) Uani d 1 . .
H H26 0.164(2) -0.5831(19) 0.5014(11) 0.039(5) Uiso d 1 . .
C C27 0.27249(16) -0.49770(13) 0.42003(8) 0.0265(3) Uani d 1 . .
H H27 0.255(2) -0.5410(17) 0.3872(10) 0.029(4) Uiso d 1 . .
C C28 0.4173(2) -0.24290(15) 0.54789(9) 0.0375(4) Uani d 1 . .
H H28A 0.362(2) -0.1763(19) 0.5127(11) 0.038(5) Uiso d 1 . .
H H28B 0.420(3) -0.219(2) 0.5891(13) 0.052(6) Uiso d 1 . .
H H28C 0.526(3) -0.277(2) 0.5303(12) 0.050(6) Uiso d 1 . .
C C29 0.14031(19) -0.57922(15) 0.62854(9) 0.0339(3) Uani d 1 . .
H H29A 0.043(3) -0.5705(19) 0.6095(11) 0.041(5) Uiso d 1 . .
H H29B 0.129(2) -0.5808(18) 0.6776(11) 0.036(5) Uiso d 1 . .
H H29C 0.221(2) -0.6525(19) 0.6222(10) 0.035(5) Uiso d 1 . .
C C30 0.17665(14) -0.24101(11) 0.26830(7) 0.0190(3) Uani d 1 . .
C C31 0.15460(15) -0.27707(12) 0.21066(7) 0.0217(3) Uani d 1 . .
H H31 0.238(2) -0.3187(16) 0.1868(9) 0.026(4) Uiso d 1 . .
C C32 0.00458(16) -0.25343(13) 0.18981(7) 0.0237(3) Uani d 1 . .
H H32 -0.013(2) -0.2783(15) 0.1487(9) 0.023(4) Uiso d 1 . .
C C33 -0.11947(15) -0.19647(12) 0.22621(7) 0.0226(3) Uani d 1 . .
H H33 -0.223(2) -0.1797(15) 0.2128(9) 0.022(4) Uiso d 1 . .
C C34 -0.09591(15) -0.16253(11) 0.28466(7) 0.0198(3) Uani d 1 . .
C C35 0.05423(15) -0.18473(11) 0.30612(7) 0.0198(3) Uani d 1 . .
H H35 0.0685(18) -0.1614(14) 0.3472(9) 0.017(4) Uiso d 1 . .
C C36 -0.23841(16) -0.05732(13) 0.37295(7) 0.0251(3) Uani d 1 . .
C C37 -0.39062(19) -0.03660(17) 0.41090(10) 0.0367(4) Uani d 1 . .
H H37A -0.449(3) -0.081(2) 0.4053(12) 0.050(6) Uiso d 1 . .
H H37B -0.459(3) 0.044(3) 0.3891(15) 0.074(8) Uiso d 1 . .
H H37C -0.378(3) -0.026(3) 0.4552(15) 0.069(8) Uiso d 1 . .
C C38 0.0199(2) 0.43962(19) 0.18561(11) 0.0466(4) Uani d 1 . .
H H38A -0.021(3) 0.377(2) 0.1815(14) 0.062(7) Uiso d 1 . .
H H38B 0.089(3) 0.456(3) 0.1440(16) 0.075(9) Uiso d 1 . .
H H38C -0.070(4) 0.508(3) 0.1896(15) 0.077(9) Uiso d 1 . .
C C39 0.1066(2) 0.40144(17) 0.24797(11) 0.0424(4) Uani d 1 . .
C C40 0.0287(3) 0.1594(3) 0.44546(12) 0.0588(6) Uani d 1 . .
H H40A 0.065(3) 0.223(3) 0.4272(15) 0.064(8) Uiso d 1 . .
H H40B 0.035(4) 0.156(3) 0.4940(19) 0.091(10) Uiso d 1 . .
H H40C -0.071(4) 0.163(3) 0.4316(18) 0.091(10) Uiso d 1 . .
C C41 0.1481(2) 0.06327(19) 0.42515(9) 0.0446(4) Uani d 1 . .
H H1 1.250(3) 0.887(2) -0.1221(14) 0.064(7) Uiso d 1 . .

loop_
_atom_site_aniso_label
_atom_site_aniso_U_11
_atom_site_aniso_U_22
_atom_site_aniso_U_33
_atom_site_aniso_U_12
_atom_site_aniso_U_13
_atom_site_aniso_U_23
O1 0.0311(5) 0.0353(6) 0.0329(6) -0.0196(5) 0.0045(4) -0.0105(5)
O2 0.0362(6) 0.0463(7) 0.0314(6) -0.0201(5) 0.0051(4) -0.0159(5)
O3 0.0324(5) 0.0224(5) 0.0296(5) -0.0128(4) -0.0083(4) -0.0028(4)
O4 0.0312(5) 0.0170(5) 0.0316(5) -0.0117(4) -0.0086(4) 0.0003(4)
O5 0.0168(4) 0.0234(5) 0.0345(5) -0.0088(4) -0.0057(4) -0.0025(4)
O6 0.0450(6) 0.0288(6) 0.0304(5) -0.0154(5) 0.0025(5) -0.0094(4)
O7 0.0404(6) 0.0292(6) 0.0307(5) -0.0144(5) 0.0049(5) -0.0021(4)
O8 0.0261(5) 0.0434(6) 0.0404(6) -0.0178(5) 0.0028(4) -0.0218(5)
O9 0.0431(7) 0.0417(7) 0.0372(6) -0.0162(5) -0.0080(5) -0.0063(5)
O10 0.0418(7) 0.0474(7) 0.0309(6) -0.0043(6) -0.0078(5) -0.0091(5)
N1 0.0298(6) 0.0197(6) 0.0297(6) -0.0121(5) 0.0026(5) -0.0066(5)
N2 0.0206(5) 0.0183(5) 0.0281(6) -0.0088(4) -0.0020(4) -0.0026(4)
N3 0.0196(5) 0.0197(5) 0.0288(6) -0.0082(4) -0.0004(4) -0.0041(4)
N4 0.0180(5) 0.0180(5) 0.0278(6) -0.0080(4) -0.0008(4) -0.0024(4)
N5 0.0158(5) 0.0173(5) 0.0264(6) -0.0065(4) -0.0033(4) -0.0028(4)
N6 0.0153(5) 0.0238(6) 0.0306(6) -0.0093(4) -0.0010(4) -0.0084(5)
N7 0.0436(9) 0.0611(11) 0.0759(13) -0.0141(8) 0.0043(9) -0.0409(10)
N8 0.0297(8) 0.0633(11) 0.0567(10) -0.0044(8) -0.0040(7) 0.0026(9)
C1 0.0266(7) 0.0235(7) 0.0256(7) -0.0101(5) -0.0030(5) -0.0029(5)
C2 0.0254(6) 0.0209(6) 0.0252(7) -0.0089(5) -0.0030(5) -0.0025(5)
C3 0.0272(7) 0.0204(6) 0.0279(7) -0.0110(5) -0.0057(5) -0.0034(5)
C4 0.0298(7) 0.0195(6) 0.0231(6) -0.0107(5) -0.0036(5) -0.0034(5)
C5 0.0258(6) 0.0142(6) 0.0242(6) -0.0071(5) -0.0031(5) 0.0002(5)
C6 0.0246(6) 0.0223(7) 0.0296(7) -0.0103(5) -0.0040(5) -0.0067(5)
C7 0.0278(7) 0.0239(7) 0.0252(7) -0.0097(5) -0.0037(5) -0.0062(5)
C8 0.0246(7) 0.0192(7) 0.0333(8) -0.0086(5) 0.0012(6) -0.0035(6)
C9 0.0202(6) 0.0184(6) 0.0279(7) -0.0074(5) 0.0039(5) -0.0048(5)
C10 0.0199(6) 0.0204(6) 0.0294(7) -0.0083(5) 0.0009(5) -0.0071(5)
C11 0.0208(6) 0.0189(6) 0.0264(7) -0.0071(5) -0.0008(5) -0.0041(5)
C12 0.0227(6) 0.0157(6) 0.0266(6) -0.0084(5) 0.0009(5) -0.0033(5)
C13 0.0213(6) 0.0210(6) 0.0257(6) -0.0087(5) -0.0002(5) -0.0062(5)
C14 0.0226(6) 0.0211(6) 0.0241(6) -0.0069(5) 0.0004(5) -0.0037(5)
C15 0.0338(8) 0.0310(8) 0.0286(7) -0.0139(7) -0.0072(6) -0.0043(6)
C16 0.0228(6) 0.0178(6) 0.0279(7) -0.0085(5) -0.0044(5) -0.0015(5)
C17 0.0201(6) 0.0179(6) 0.0259(6) -0.0070(5) -0.0032(5) -0.0025(5)
C18 0.0209(6) 0.0174(6) 0.0274(7) -0.0059(5) -0.0017(5) -0.0029(5)
C19 0.0175(6) 0.0200(6) 0.0335(7) -0.0090(5) -0.0033(5) -0.0010(5)
C20 0.0166(6) 0.0202(6) 0.0244(6) -0.0071(5) -0.0011(5) -0.0045(5)
C21 0.0184(6) 0.0175(6) 0.0300(7) -0.0047(5) -0.0036(5) -0.0034(5)
C22 0.0176(6) 0.0175(6) 0.0282(7) -0.0036(5) -0.0049(5) -0.0017(5)
C23 0.0224(6) 0.0173(6) 0.0307(7) -0.0076(5) -0.0019(5) -0.0024(5)
C24 0.0249(6) 0.0200(6) 0.0302(7) -0.0053(5) -0.0022(5) -0.0058(5)
C25 0.0246(7) 0.0226(7) 0.0290(7) -0.0049(5) -0.0005(5) -0.0004(5)
C26 0.0264(7) 0.0243(7) 0.0350(8) -0.0130(6) -0.0037(6) 0.0002(6)
C27 0.0260(7) 0.0224(7) 0.0319(7) -0.0092(5) -0.0073(6) -0.0026(6)
C28 0.0511(10) 0.0288(8) 0.0385(9) -0.0171(7) -0.0040(8) -0.0108(7)
C29 0.0319(8) 0.0321(8) 0.0341(8) -0.0131(7) 0.0004(6) 0.0034(6)
C30 0.0166(6) 0.0162(6) 0.0242(6) -0.0079(5) -0.0029(5) -0.0001(5)
C31 0.0196(6) 0.0212(6) 0.0241(6) -0.0069(5) -0.0002(5) -0.0042(5)
C32 0.0232(6) 0.0259(7) 0.0236(6) -0.0085(5) -0.0037(5) -0.0059(5)
C33 0.0179(6) 0.0241(7) 0.0273(7) -0.0089(5) -0.0039(5) -0.0043(5)
C34 0.0172(6) 0.0178(6) 0.0249(6) -0.0072(5) -0.0007(5) -0.0028(5)
C35 0.0187(6) 0.0188(6) 0.0238(6) -0.0090(5) -0.0022(5) -0.0034(5)
C36 0.0216(6) 0.0272(7) 0.0293(7) -0.0100(5) 0.0010(5) -0.0084(6)
C37 0.0266(7) 0.0482(10) 0.0472(10) -0.0189(7) 0.0108(7) -0.0268(8)
C38 0.0472(10) 0.0452(11) 0.0556(11) -0.0218(9) 0.0120(9) -0.0208(9)
C39 0.0365(9) 0.0405(10) 0.0609(12) -0.0156(7) 0.0110(8) -0.0307(9)
C40 0.0542(13) 0.0686(16) 0.0432(11) -0.0025(11) -0.0065(9) -0.0120(11)
C41 0.0292(8) 0.0584(12) 0.0374(9) -0.0112(8) -0.0062(7) 0.0054(8)

loop_
_atom_type_symbol
_atom_type_description
_atom_type_scat_dispersion_real
_atom_type_scat_dispersion_imag
_atom_type_scat_source
C C 0.0181 0.0091 'International Tables Vol C Tables 4.2.6.8 and 6.1.1.4'
H H 0.0000 0.0000 'International Tables Vol C Tables 4.2.6.8 and 6.1.1.4'
N N 0.0311 0.0180 'International Tables Vol C Tables 4.2.6.8 and 6.1.1.4'
O O 0.0492 0.0322 'International Tables Vol C Tables 4.2.6.8 and 6.1.1.4'

loop_
_geom_angle_atom_site_label_1
_geom_angle_atom_site_label_2
_geom_angle_atom_site_label_3
_geom_angle_site_symmetry_1
_geom_angle_site_symmetry_3
_geom_angle
_geom_angle_publ_flag
C1 O1 H1 . . 110.4(17) ?
C13 O3 C15 . . 117.34(11) ?
C12 O4 C16 . . 117.77(10) ?
C24 O6 C28 . . 117.66(12) ?
C25 O7 C29 . . 117.23(13) ?
H9A O9 H9B . . 98(2) ?
H10A O10 H10B . . 103(2) ?
C5 N1 H1A . . 115.9(13) ?
C5 N1 C8 . . 123.62(12) ?
C8 N1 H1A . . 120.4(13) ?
N3 N2 C17 . . 109.57(11) ?
N2 N3 N4 . . 106.74(11) ?
N3 N4 C18 . . 111.20(11) ?
N3 N4 C19 . . 120.82(11) ?
C18 N4 C19 . . 127.87(12) ?
C20 N5 C21 . . 120.23(11) ?
C20 N5 C30 . . 122.53(11) ?
C30 N5 C21 . . 117.11(10) ?
C34 N6 H6 . . 115.9(13) ?
C36 N6 H6 . . 115.8(13) ?
C36 N6 C34 . . 128.01(12) ?
O1 C1 C2 . . 113.95(12) ?
O2 C1 O1 . . 121.94(13) ?
O2 C1 C2 . . 124.10(13) ?
C3 C2 C1 . . 121.20(13) ?
C3 C2 C7 . . 118.35(13) ?
C7 C2 C1 . . 120.45(13) ?
C2 C3 H3 . . 118.7(11) ?
C4 C3 C2 . . 120.75(13) ?
C4 C3 H3 . . 120.5(11) ?
C3 C4 H4 . . 119.9(11) ?
C3 C4 C5 . . 120.93(13) ?
C5 C4 H4 . . 119.2(11) ?
N1 C5 C4 . . 118.57(12) ?
N1 C5 C6 . . 122.84(13) ?
C6 C5 C4 . . 118.58(13) ?
C5 C6 H6A . . 121.9(10) ?
C7 C6 C5 . . 119.59(13) ?
C7 C6 H6A . . 118.5(10) ?
C2 C7 H7 . . 119.2(11) ?
C6 C7 C2 . . 121.65(13) ?
C6 C7 H7 . . 119.2(11) ?
N1 C8 H8A . . 109.6(12) ?
N1 C8 H8B . . 106.9(11) ?
N1 C8 C9 . . 114.37(12) ?
H8A C8 H8B . . 109.2(16) ?
C9 C8 H8A . . 108.6(12) ?
C9 C8 H8B . . 108.1(11) ?
C10 C9 C8 . . 121.97(13) ?
C10 C9 C14 . . 119.47(12) ?
C14 C9 C8 . . 118.39(12) ?
C9 C10 H10 . . 120.8(11) ?
C9 C10 C11 . . 120.82(13) ?
C11 C10 H10 . . 118.4(11) ?
C10 C11 H11 . . 120.3(11) ?
C12 C11 C10 . . 119.28(13) ?
C12 C11 H11 . . 120.4(11) ?
O4 C12 C11 . . 125.59(12) ?
O4 C12 C13 . . 114.17(12) ?
C11 C12 C13 . . 120.23(12) ?
O3 C13 C12 . . 114.78(12) ?
O3 C13 C14 . . 125.58(13) ?
C14 C13 C12 . . 119.64(12) ?
C9 C14 H14 . . 119.3(11) ?
C13 C14 C9 . . 120.53(13) ?
C13 C14 H14 . . 120.1(11) ?
O3 C15 H15A . . 106.1(13) ?
O3 C15 H15B . . 110.2(12) ?
O3 C15 H15C . . 110.2(11) ?
H15A C15 H15B . . 109.8(17) ?
H15A C15 H15C . . 108.7(17) ?
H15B C15 H15C . . 111.6(17) ?
O4 C16 H16A . . 111.0(11) ?
O4 C16 H16B . . 111.4(11) ?
O4 C16 C17 . . 103.73(10) ?
H16A C16 H16B . . 107.9(15) ?
C17 C16 H16A . . 111.3(11) ?
C17 C16 H16B . . 111.5(11) ?
N2 C17 C16 . . 120.91(12) ?
N2 C17 C18 . . 107.84(12) ?
C18 C17 C16 . . 130.64(13) ?
N4 C18 C17 . . 104.64(12) ?
N4 C18 H18 . . 123.2(12) ?
C17 C18 H18 . . 132.1(12) ?
N4 C19 H19A . . 106.2(12) ?
N4 C19 H19B . . 108.4(11) ?
N4 C19 C20 . . 111.40(11) ?
H19A C19 H19B . . 109.4(15) ?
C20 C19 H19A . . 112.2(12) ?
C20 C19 H19B . . 109.1(11) ?
O5 C20 N5 . . 123.36(12) ?
O5 C20 C19 . . 121.54(12) ?
N5 C20 C19 . . 115.09(11) ?
N5 C21 H21A . . 105.7(10) ?
N5 C21 H21B . . 105.6(10) ?
N5 C21 C22 . . 112.09(11) ?
H21A C21 H21B . . 111.7(14) ?
C22 C21 H21A . . 109.2(10) ?
C22 C21 H21B . . 112.4(10) ?
C23 C22 C21 . . 119.45(12) ?
C27 C22 C21 . . 120.83(13) ?
C27 C22 C23 . . 119.72(13) ?
C22 C23 H23 . . 122.0(11) ?
C24 C23 C22 . . 120.06(13) ?
C24 C23 H23 . . 117.9(11) ?
O6 C24 C23 . . 125.84(13) ?
O6 C24 C25 . . 114.18(13) ?
C23 C24 C25 . . 119.97(13) ?
O7 C25 C24 . . 114.25(13) ?
O7 C25 C26 . . 125.94(14) ?
C26 C25 C24 . . 119.81(14) ?
C25 C26 H26 . . 120.5(12) ?
C25 C26 C27 . . 119.96(14) ?
C27 C26 H26 . . 119.5(12) ?
C22 C27 C26 . . 120.47(13) ?
C22 C27 H27 . . 120.8(11) ?
C26 C27 H27 . . 118.7(11) ?
O6 C28 H28A . . 109.8(12) ?
O6 C28 H28B . . 106.2(15) ?
O6 C28 H28C . . 111.1(14) ?
H28A C28 H28B . . 110.3(19) ?
H28A C28 H28C . . 108.8(18) ?
H28B C28 H28C . . 110.6(19) ?
O7 C29 H29A . . 113.0(13) ?
O7 C29 H29B . . 103.1(12) ?
O7 C29 H29C . . 108.7(12) ?
H29A C29 H29B . . 111.0(17) ?
H29A C29 H29C . . 112.3(17) ?
H29B C29 H29C . . 108.2(17) ?
C31 C30 N5 . . 118.76(12) ?
C35 C30 N5 . . 119.15(11) ?
C35 C30 C31 . . 122.07(12) ?
C30 C31 H31 . . 121.3(11) ?
C30 C31 C32 . . 118.46(12) ?
C32 C31 H31 . . 120.2(11) ?
C31 C32 H32 . . 119.4(10) ?
C33 C32 C31 . . 120.63(12) ?
C33 C32 H32 . . 119.9(10) ?
C32 C33 H33 . . 121.9(10) ?
C32 C33 C34 . . 120.35(12) ?
C34 C33 H33 . . 117.8(10) ?
C33 C34 N6 . . 116.94(11) ?
C33 C34 C35 . . 119.84(12) ?
C35 C34 N6 . . 123.03(12) ?
C30 C35 C34 . . 118.63(12) ?
C30 C35 H35 . . 122.6(10) ?
C34 C35 H35 . . 118.8(10) ?
O8 C36 N6 . . 124.00(13) ?
O8 C36 C37 . . 121.88(13) ?
N6 C36 C37 . . 114.12(12) ?
C36 C37 H37A . . 115.1(15) ?
C36 C37 H37B . . 108.2(17) ?
C36 C37 H37C . . 109.4(17) ?
H37A C37 H37B . . 100(2) ?
H37A C37 H37C . . 121(2) ?
H37B C37 H37C . . 101(2) ?
H38A C38 H38B . . 109(2) ?
H38A C38 H38C . . 106(2) ?
H38B C38 H38C . . 114(2) ?
C39 C38 H38A . . 108.4(16) ?
C39 C38 H38B . . 110.6(16) ?
C39 C38 H38C . . 108.8(18) ?
N7 C39 C38 . . 179.1(2) ?
H40A C40 H40B . . 99(3) ?
H40A C40 H40C . . 118(3) ?
H40B C40 H40C . . 114(3) ?
C41 C40 H40A . . 102.5(17) ?
C41 C40 H40B . . 111(2) ?
C41 C40 H40C . . 111(2) ?
N8 C41 C40 . . 178.3(2) ?

loop_
_geom_bond_atom_site_label_1
_geom_bond_atom_site_label_2
_geom_bond_site_symmetry_2
_geom_bond_distance
_geom_bond_publ_flag
O1 C1 . 1.3300(17) ?
O1 H1 . 0.91(3) ?
O2 C1 . 1.2178(18) ?
O3 C13 . 1.3648(16) ?
O3 C15 . 1.4228(18) ?
O4 C12 . 1.3683(16) ?
O4 C16 . 1.4347(17) ?
O5 C20 . 1.2280(16) ?
O6 C24 . 1.3619(18) ?
O6 C28 . 1.425(2) ?
O7 C25 . 1.3661(19) ?
O7 C29 . 1.424(2) ?
O8 C36 . 1.2255(18) ?
O9 H9A . 0.96(3) ?
O9 H9B . 0.99(3) ?
O10 H10A . 0.96(3) ?
O10 H10B . 0.95(3) ?
N1 H1A . 0.90(2) ?
N1 C5 . 1.3650(19) ?
N1 C8 . 1.4450(19) ?
N2 N3 . 1.3127(16) ?
N2 C17 . 1.3590(18) ?
N3 N4 . 1.3419(16) ?
N4 C18 . 1.3492(18) ?
N4 C19 . 1.4530(17) ?
N5 C20 . 1.3428(17) ?
N5 C21 . 1.4798(17) ?
N5 C30 . 1.4387(16) ?
N6 H6 . 0.85(2) ?
N6 C34 . 1.4104(17) ?
N6 C36 . 1.3537(18) ?
N7 C39 . 1.147(3) ?
N8 C41 . 1.135(3) ?
C1 C2 . 1.470(2) ?
C2 C3 . 1.398(2) ?
C2 C7 . 1.4007(19) ?
C3 H3 . 0.926(19) ?
C3 C4 . 1.373(2) ?
C4 H4 . 0.967(19) ?
C4 C5 . 1.4096(19) ?
C5 C6 . 1.4083(19) ?
C6 H6A . 0.953(18) ?
C6 C7 . 1.382(2) ?
C7 H7 . 0.946(18) ?
C8 H8A . 0.98(2) ?
C8 H8B . 1.04(2) ?
C8 C9 . 1.5222(19) ?
C9 C10 . 1.382(2) ?
C9 C14 . 1.4010(19) ?
C10 H10 . 0.971(19) ?
C10 C11 . 1.4057(19) ?
C11 H11 . 0.95(2) ?
C11 C12 . 1.3851(19) ?
C12 C13 . 1.4106(19) ?
C13 C14 . 1.382(2) ?
C14 H14 . 0.961(19) ?
C15 H15A . 0.98(2) ?
C15 H15B . 0.96(2) ?
C15 H15C . 0.99(2) ?
C16 H16A . 0.975(19) ?
C16 H16B . 1.002(19) ?
C16 C17 . 1.4887(19) ?
C17 C18 . 1.373(2) ?
C18 H18 . 0.922(19) ?
C19 H19A . 1.00(2) ?
C19 H19B . 1.012(19) ?
C19 C20 . 1.5297(19) ?
C21 H21A . 0.997(17) ?
C21 H21B . 0.979(17) ?
C21 C22 . 1.509(2) ?
C22 C23 . 1.4041(19) ?
C22 C27 . 1.381(2) ?
C23 H23 . 0.96(2) ?
C23 C24 . 1.379(2) ?
C24 C25 . 1.412(2) ?
C25 C26 . 1.379(2) ?
C26 H26 . 0.99(2) ?
C26 C27 . 1.400(2) ?
C27 H27 . 0.995(19) ?
C28 H28A . 0.98(2) ?
C28 H28B . 0.95(3) ?
C28 H28C . 1.02(2) ?
C29 H29A . 0.96(2) ?
C29 H29B . 0.98(2) ?
C29 H29C . 1.00(2) ?
C30 C31 . 1.3900(19) ?
C30 C35 . 1.3891(19) ?
C31 H31 . 0.940(19) ?
C31 C32 . 1.3935(19) ?
C32 H32 . 0.991(18) ?
C32 C33 . 1.385(2) ?
C33 H33 . 0.955(18) ?
C33 C34 . 1.3949(19) ?
C34 C35 . 1.4019(18) ?
C35 H35 . 0.971(17) ?
C36 C37 . 1.506(2) ?
C37 H37A . 0.91(3) ?
C37 H37B . 1.01(3) ?
C37 H37C . 0.95(3) ?
C38 H38A . 0.98(3) ?
C38 H38B . 1.02(3) ?
C38 H38C . 0.99(3) ?
C38 C39 . 1.446(3) ?
C40 H40A . 0.93(3) ?
C40 H40B . 0.98(4) ?
C40 H40C . 0.96(4) ?
C40 C41 . 1.451(3) ?

loop_
_geom_hbond_atom_site_label_D
_geom_hbond_atom_site_label_H
_geom_hbond_atom_site_label_A
_geom_hbond_site_symmetry_A
_geom_hbond_distance_DH
_geom_hbond_distance_HA
_geom_hbond_distance_DA
_geom_hbond_angle_DHA
O9 H9A O2 2_665 0.96(3) 1.80(3) 2.7173(17) 160(2)
O9 H9B O8 . 0.99(3) 1.90(3) 2.8610(18) 164(2)
O10 H10A O6 2_656 0.96(3) 2.12(3) 2.9441(17) 144(2)
O10 H10A O7 2_656 0.96(3) 2.17(3) 2.9928(17) 143(2)
O10 H10B O9 1_655 0.95(3) 2.00(3) 2.9346(19) 167(2)
N1 H1A N3 1_565 0.90(2) 2.29(2) 3.1834(17) 174.6(18)
N6 H6 O5 1_455 0.85(2) 1.98(2) 2.8200(15) 168.6(19)
O1 H1 N2 2_765 0.91(3) 1.87(3) 2.7614(16) 166(3)

loop_
_geom_torsion_atom_site_label_1
_geom_torsion_atom_site_label_2
_geom_torsion_atom_site_label_3
_geom_torsion_atom_site_label_4
_geom_torsion_site_symmetry_1
_geom_torsion_site_symmetry_2
_geom_torsion_site_symmetry_3
_geom_torsion_site_symmetry_4
_geom_torsion
_geom_torsion_publ_flag
O1 C1 C2 C3 . . . . -4.54(19) ?
O1 C1 C2 C7 . . . . 175.50(13) ?
O2 C1 C2 C3 . . . . 174.42(14) ?
O2 C1 C2 C7 . . . . -5.5(2) ?
O3 C13 C14 C9 . . . . -179.55(12) ?
O4 C12 C13 O3 . . . . -0.33(17) ?
O4 C12 C13 C14 . . . . 179.62(12) ?
O4 C16 C17 N2 . . . . 80.36(15) ?
O4 C16 C17 C18 . . . . -89.54(17) ?
O6 C24 C25 O7 . . . . 0.75(18) ?
O6 C24 C25 C26 . . . . -179.07(13) ?
O7 C25 C26 C27 . . . . -179.49(14) ?
N1 C5 C6 C7 . . . . 175.90(13) ?
N1 C8 C9 C10 . . . . 29.93(19) ?
N1 C8 C9 C14 . . . . -154.72(13) ?
N2 N3 N4 C18 . . . . 0.34(15) ?
N2 N3 N4 C19 . . . . 176.79(11) ?
N2 C17 C18 N4 . . . . -0.16(15) ?
N3 N2 C17 C16 . . . . -171.58(11) ?
N3 N2 C17 C18 . . . . 0.38(15) ?
N3 N4 C18 C17 . . . . -0.11(15) ?
N3 N4 C19 C20 . . . . 68.58(16) ?
N4 C19 C20 O5 . . . . 8.79(19) ?
N4 C19 C20 N5 . . . . -170.36(11) ?
N5 C21 C22 C23 . . . . -64.78(15) ?
N5 C21 C22 C27 . . . . 115.57(13) ?
N5 C30 C31 C32 . . . . 179.70(12) ?
N5 C30 C35 C34 . . . . -179.20(11) ?
N6 C34 C35 C30 . . . . 174.52(12) ?
C1 C2 C3 C4 . . . . 177.01(13) ?
C1 C2 C7 C6 . . . . -178.31(13) ?
C2 C3 C4 C5 . . . . 0.8(2) ?
C3 C2 C7 C6 . . . . 1.7(2) ?
C3 C4 C5 N1 . . . . -177.16(13) ?
C3 C4 C5 C6 . . . . 2.7(2) ?
C4 C5 C6 C7 . . . . -4.0(2) ?
C5 N1 C8 C9 . . . . 80.99(17) ?
C5 C6 C7 C2 . . . . 1.8(2) ?
C7 C2 C3 C4 . . . . -3.0(2) ?
C8 N1 C5 C4 . . . . 179.92(13) ?
C8 N1 C5 C6 . . . . 0.0(2) ?
C8 C9 C10 C11 . . . . 173.58(12) ?
C8 C9 C14 C13 . . . . -174.25(12) ?
C9 C10 C11 C12 . . . . 0.5(2) ?
C10 C9 C14 C13 . . . . 1.2(2) ?
C10 C11 C12 O4 . . . . 179.72(13) ?
C10 C11 C12 C13 . . . . 1.3(2) ?
C11 C12 C13 O3 . . . . 178.29(12) ?
C11 C12 C13 C14 . . . . -1.8(2) ?
C12 O4 C16 C17 . . . . -176.54(11) ?
C12 C13 C14 C9 . . . . 0.5(2) ?
C14 C9 C10 C11 . . . . -1.7(2) ?
C15 O3 C13 C12 . . . . -174.93(12) ?
C15 O3 C13 C14 . . . . 5.1(2) ?
C16 O4 C12 C11 . . . . 3.0(2) ?
C16 O4 C12 C13 . . . . -178.42(12) ?
C16 C17 C18 N4 . . . . 170.74(13) ?
C17 N2 N3 N4 . . . . -0.44(14) ?
C18 N4 C19 C20 . . . . -115.62(15) ?
C19 N4 C18 C17 . . . . -176.24(12) ?
C20 N5 C21 C22 . . . . 101.22(14) ?
C20 N5 C30 C31 . . . . 107.10(15) ?
C20 N5 C30 C35 . . . . -74.49(17) ?
C21 N5 C20 O5 . . . . -0.7(2) ?
C21 N5 C20 C19 . . . . 178.47(12) ?
C21 N5 C30 C31 . . . . -77.15(16) ?
C21 N5 C30 C35 . . . . 101.26(14) ?
C21 C22 C23 C24 . . . . -178.77(12) ?
C21 C22 C27 C26 . . . . 179.01(13) ?
C22 C23 C24 O6 . . . . 178.35(13) ?
C22 C23 C24 C25 . . . . -0.5(2) ?
C23 C22 C27 C26 . . . . -0.6(2) ?
C23 C24 C25 O7 . . . . 179.76(12) ?
C23 C24 C25 C26 . . . . -0.1(2) ?
C24 C25 C26 C27 . . . . 0.3(2) ?
C25 C26 C27 C22 . . . . 0.0(2) ?
C27 C22 C23 C24 . . . . 0.9(2) ?
C28 O6 C24 C23 . . . . -0.7(2) ?
C28 O6 C24 C25 . . . . 178.27(13) ?
C29 O7 C25 C24 . . . . -170.61(13) ?
C29 O7 C25 C26 . . . . 9.2(2) ?
C30 N5 C20 O5 . . . . 174.96(12) ?
C30 N5 C20 C19 . . . . -5.91(18) ?
C30 N5 C21 C22 . . . . -74.63(14) ?
C30 C31 C32 C33 . . . . -0.7(2) ?
C31 C30 C35 C34 . . . . -0.8(2) ?
C31 C32 C33 C34 . . . . -0.4(2) ?
C32 C33 C34 N6 . . . . -174.22(13) ?
C32 C33 C34 C35 . . . . 0.9(2) ?
C33 C34 C35 C30 . . . . -0.28(19) ?
C34 N6 C36 O8 . . . . 10.5(2) ?
C34 N6 C36 C37 . . . . -169.90(14) ?
C35 C30 C31 C32 . . . . 1.3(2) ?
C36 N6 C34 C33 . . . . -167.21(14) ?
C36 N6 C34 C35 . . . . 17.8(2) ?
